data_2216131
loop_
_publ_author_name
'Choi, Hong Dae'
'Seo, Pil Ja'
'Son, Byeng Wha'
'Lee, Uk'

_publ_section_title
;
 2-[5-(4-Bromophenyl)-3-methylsulfanyl-1-benzofuran-2-yl]acetic acid
;
_journal_coeditor_code SJ2376
_journal_issue 11
_journal_name_full 'Acta Crystallographica Section E'
_journal_page_first o4331
_journal_page_last o4331
_journal_paper_doi 10.1107/S1600536807049926
_journal_volume 63
_journal_year 2007
_chemical_formula_iupac 'C17 H13 Br O3 S'
_chemical_formula_moiety 'C17 H13 Br O3 S'
_chemical_formula_sum 'C17 H13 Br O3 S'
_chemical_formula_weight 377.24
_chemical_name_systematic
;
2-[5-(4-Bromophenyl)-3-methylsulfanyl-1-benzofuran-2-yl]acetic acid
;
_space_group_IT_number 2
_symmetry_cell_setting triclinic
_symmetry_space_group_name_Hall '-P 1'
_symmetry_space_group_name_H-M 'P -1'
_atom_sites_solution_hydrogens geom
_atom_sites_solution_primary direct
_atom_sites_solution_secondary difmap
_cell_angle_alpha 104.1310(10)
_cell_angle_beta 93.6310(10)
_cell_angle_gamma 92.8700(10)
_cell_formula_units_Z 4
_cell_length_a 7.75310(10)
_cell_length_b 10.82990(10)
_cell_length_c 19.5621(2)
_cell_measurement_reflns_used 6878
_cell_measurement_temperature 298(2)
_cell_measurement_theta_max 26.05
_cell_measurement_theta_min 2.44
_cell_volume 1585.99(3)
_computing_cell_refinement 'SAINT (Bruker, 2001)'
_computing_data_collection 'SMART (Bruker, 2001)'
_computing_data_reduction 'SAINT (Bruker, 2001)'
_computing_molecular_graphics 'ORTEP-3 (Farrugia, 1997) and DIAMOND (Brandenburg, 1998)'
_computing_publication_material 'SHELXL97 (Sheldrick, 1997)'
_computing_structure_refinement 'SHELXL97 (Sheldrick, 1997)'
_computing_structure_solution 'SHELXS97 (Sheldrick, 1997)'
_diffrn_ambient_temperature 298(2)
_diffrn_detector_area_resol_mean 10.0
_diffrn_measured_fraction_theta_full 0.995
_diffrn_measured_fraction_theta_max 0.995
_diffrn_measurement_device_type 'Bruker SMART CCD'
_diffrn_measurement_method '\f and \w'
_diffrn_radiation_monochromator graphite
_diffrn_radiation_source 'fine-focus sealed tube'
_diffrn_radiation_type MoK\a
_diffrn_radiation_wavelength 0.71073
_diffrn_reflns_av_R_equivalents 0.0189
_diffrn_reflns_av_sigmaI/netI 0.0206
_diffrn_reflns_limit_h_max 7
_diffrn_reflns_limit_h_min -9
_diffrn_reflns_limit_k_max 13
_diffrn_reflns_limit_k_min -13
_diffrn_reflns_limit_l_max 24
_diffrn_reflns_limit_l_min -24
_diffrn_reflns_number 29666
_diffrn_reflns_theta_full 27.00
_diffrn_reflns_theta_max 27.00
_diffrn_reflns_theta_min 1.08
_diffrn_standards_number 0
_exptl_absorpt_coefficient_mu 2.732
_exptl_absorpt_correction_T_max 0.637
_exptl_absorpt_correction_T_min 0.482
_exptl_absorpt_correction_type multi-scan
_exptl_absorpt_process_details '(SADABS; Sheldrick, 2000)'
_exptl_crystal_colour colourless
_exptl_crystal_density_diffrn 1.580
_exptl_crystal_density_method 'not measured'
_exptl_crystal_description block
_exptl_crystal_F_000 760
_exptl_crystal_size_max 0.40
_exptl_crystal_size_mid 0.22
_exptl_crystal_size_min 0.17
_refine_diff_density_max 0.982
_refine_diff_density_min -0.824
_refine_ls_extinction_method none
_refine_ls_goodness_of_fit_ref 1.023
_refine_ls_hydrogen_treatment mixed
_refine_ls_matrix_type full
_refine_ls_number_parameters 407
_refine_ls_number_reflns 6889
_refine_ls_number_restraints 0
_refine_ls_restrained_S_all 1.023
_refine_ls_R_factor_all 0.0608
_refine_ls_R_factor_gt 0.0415
_refine_ls_shift/su_max 0.000
_refine_ls_shift/su_mean 0.000
_refine_ls_structure_factor_coef Fsqd
_refine_ls_weighting_details 'calc w=1/[\s^2^(Fo^2^)+(0.0468P)^2^+1.5959P] where P=(Fo^2^+2Fc^2^)/3'
_refine_ls_weighting_scheme calc
_refine_ls_wR_factor_gt 0.1015
_refine_ls_wR_factor_ref 0.1129
_reflns_number_gt 5128
_reflns_number_total 6889
_reflns_threshold_expression I>2\s(I)
_cod_data_source_file sj2376.cif
_cod_data_source_block I
_cod_database_code 2216131
_cod_database_fobs_code 2216131

loop_
_symmetry_equiv_pos_as_xyz
'x, y, z'
'-x, -y, -z'

loop_
_atom_site_type_symbol
_atom_site_label
_atom_site_fract_x
_atom_site_fract_y
_atom_site_fract_z
_atom_site_U_iso_or_equiv
_atom_site_adp_type
_atom_site_calc_flag
_atom_site_refinement_flags
_atom_site_occupancy
Br Br1 0.60522(6) 0.18122(4) 0.49776(2) 0.07480(15) Uani d . 1
Br Br2 0.76860(7) 0.72243(5) 0.72068(2) 0.08609(17) Uani d . 1
S S1 1.25540(10) 0.03549(8) 0.06637(5) 0.0514(2) Uani d . 1
S S2 1.33833(11) 0.73058(10) 0.28286(5) 0.0626(2) Uani d . 1
O O1 0.9335(3) -0.27217(19) 0.00294(10) 0.0443(5) Uani d . 1
O O2 1.3988(3) -0.2684(2) -0.12497(12) 0.0577(6) Uani d . 1
O O3 1.3216(4) -0.3477(3) -0.03577(14) 0.0674(7) Uani d . 1
H H35 1.406(8) -0.389(5) -0.045(3) 0.13(2) Uiso d . 1
O O4 0.9304(3) 0.5069(2) 0.18828(11) 0.0527(5) Uani d . 1
O O5 1.4056(3) 0.4862(2) 0.06232(12) 0.0558(6) Uani d . 1
O O6 1.3168(4) 0.3951(3) 0.14457(13) 0.0630(7) Uani d . 1
H H36 1.391(6) 0.358(4) 0.135(2) 0.087(16) Uiso d . 1
C C1 1.0950(4) -0.0895(3) 0.05385(15) 0.0388(6) Uani d . 1
C C2 0.9754(3) -0.1131(3) 0.10368(15) 0.0378(6) Uani d . 1
C C3 0.9381(4) -0.0489(3) 0.17147(14) 0.0394(6) Uani d . 1
H H3 0.9978 0.0282 0.1945 0.047 Uiso calc R 1
C C4 0.8100(4) -0.1024(3) 0.20400(15) 0.0404(6) Uani d . 1
C C5 0.7238(4) -0.2198(3) 0.16914(16) 0.0457(7) Uani d . 1
H H5 0.6416 -0.2561 0.1923 0.055 Uiso calc R 1
C C6 0.7572(4) -0.2834(3) 0.10136(16) 0.0467(7) Uani d . 1
H H6 0.6983 -0.3606 0.0781 0.056 Uiso calc R 1
C C7 0.8821(4) -0.2261(3) 0.07034(14) 0.0394(6) Uani d . 1
C C8 1.0620(4) -0.1855(3) -0.00486(15) 0.0413(6) Uani d . 1
C C9 0.7624(4) -0.0338(3) 0.27527(15) 0.0430(6) Uani d . 1
C C10 0.7279(5) 0.0940(3) 0.28954(17) 0.0544(8) Uani d . 1
H H10 0.7366 0.1374 0.2542 0.065 Uiso calc R 1
C C11 0.6808(5) 0.1584(3) 0.35513(18) 0.0584(8) Uani d . 1
H H11 0.6566 0.2439 0.3637 0.070 Uiso calc R 1
C C12 0.6703(4) 0.0941(3) 0.40722(16) 0.0511(8) Uani d . 1
C C13 0.7044(4) -0.0320(3) 0.39538(17) 0.0547(8) Uani d . 1
H H13 0.6977 -0.0741 0.4314 0.066 Uiso calc R 1
C C14 0.7491(4) -0.0962(3) 0.32900(16) 0.0501(7) Uani d . 1
H H14 0.7704 -0.1822 0.3205 0.060 Uiso calc R 1
C C15 1.1362(4) -0.2090(3) -0.07483(16) 0.0470(7) Uani d . 1
H H15A 1.1598 -0.1275 -0.0859 0.056 Uiso calc R 1
H H15B 1.0499 -0.2580 -0.1105 0.056 Uiso calc R 1
C C16 1.2989(4) -0.2782(3) -0.07950(15) 0.0430(6) Uani d . 1
C C17 1.4235(5) -0.0275(5) 0.1136(3) 0.0887(14) Uani d . 1
H H17A 1.3829 -0.0393 0.1571 0.133 Uiso calc R 1
H H17B 1.5241 0.0313 0.1237 0.133 Uiso calc R 1
H H17C 1.4530 -0.1079 0.0851 0.133 Uiso calc R 1
C C18 1.1413(4) 0.6404(3) 0.25681(16) 0.0467(7) Uani d . 1
C C19 1.0116(4) 0.6135(3) 0.30190(15) 0.0413(6) Uani d . 1
C C20 0.9929(4) 0.6474(3) 0.37435(15) 0.0428(6) Uani d . 1
H H20 1.0772 0.7006 0.4051 0.051 Uiso calc R 1
C C21 0.8478(4) 0.6011(3) 0.39999(15) 0.0455(7) Uani d . 1
C C22 0.7219(4) 0.5223(3) 0.35249(18) 0.0576(8) Uani d . 1
H H22 0.6235 0.4931 0.3702 0.069 Uiso calc R 1
C C23 0.7373(5) 0.4859(4) 0.28023(18) 0.0608(9) Uani d . 1
H H23 0.6527 0.4335 0.2492 0.073 Uiso calc R 1
C C24 0.8854(4) 0.5322(3) 0.25728(16) 0.0475(7) Uani d . 1
C C25 1.0861(4) 0.5761(3) 0.19068(16) 0.0467(7) Uani d . 1
C C26 0.8272(4) 0.6325(3) 0.47745(16) 0.0467(7) Uani d . 1
C C27 0.8862(4) 0.7505(3) 0.52105(16) 0.0520(8) Uani d . 1
H H27 0.9382 0.8116 0.5015 0.062 Uiso calc R 1
C C28 0.8687(5) 0.7789(3) 0.59368(18) 0.0584(8) Uani d . 1
H H28 0.9078 0.8584 0.6224 0.070 Uiso calc R 1
C C29 0.7931(5) 0.6879(4) 0.62205(17) 0.0578(9) Uani d . 1
C C30 0.7355(5) 0.5696(4) 0.58056(19) 0.0605(9) Uani d . 1
H H30 0.6859 0.5083 0.6007 0.073 Uiso calc R 1
C C31 0.7523(5) 0.5428(3) 0.50844(18) 0.0576(8) Uani d . 1
H H31 0.7125 0.4630 0.4802 0.069 Uiso calc R 1
C C32 1.1614(4) 0.5649(3) 0.12150(16) 0.0518(8) Uani d . 1
H H32A 1.2035 0.6493 0.1188 0.062 Uiso calc R 1
H H32B 1.0700 0.5345 0.0841 0.062 Uiso calc R 1
C C33 1.3073(4) 0.4775(3) 0.10812(14) 0.0415(6) Uani d . 1
C C34 1.2640(6) 0.8890(4) 0.3101(3) 0.0804(12) Uani d . 1
H H34A 1.1966 0.9078 0.2715 0.121 Uiso calc R 1
H H34B 1.3620 0.9499 0.3241 0.121 Uiso calc R 1
H H34C 1.1939 0.8938 0.3493 0.121 Uiso calc R 1

loop_
_atom_site_aniso_label
_atom_site_aniso_U_11
_atom_site_aniso_U_22
_atom_site_aniso_U_33
_atom_site_aniso_U_12
_atom_site_aniso_U_13
_atom_site_aniso_U_23
Br1 0.0754(3) 0.0850(3) 0.0525(2) -0.0104(2) 0.02318(18) -0.00634(18)
Br2 0.0983(3) 0.1191(4) 0.0429(2) 0.0032(3) 0.0189(2) 0.0216(2)
S1 0.0423(4) 0.0513(4) 0.0666(5) -0.0002(3) 0.0061(4) 0.0262(4)
S2 0.0398(4) 0.0817(6) 0.0665(5) 0.0022(4) 0.0152(4) 0.0164(5)
O1 0.0474(12) 0.0433(11) 0.0421(11) 0.0041(9) 0.0105(9) 0.0083(8)
O2 0.0580(14) 0.0611(14) 0.0626(14) 0.0147(11) 0.0258(11) 0.0244(11)
O3 0.0770(18) 0.0798(18) 0.0624(15) 0.0411(15) 0.0278(13) 0.0375(13)
O4 0.0582(14) 0.0560(13) 0.0403(11) 0.0047(11) 0.0111(10) 0.0031(9)
O5 0.0593(14) 0.0645(14) 0.0569(13) 0.0217(11) 0.0290(11) 0.0306(11)
O6 0.0748(18) 0.0715(16) 0.0590(15) 0.0333(14) 0.0339(13) 0.0346(13)
C1 0.0353(14) 0.0411(15) 0.0443(15) 0.0077(11) 0.0068(12) 0.0170(12)
C2 0.0332(14) 0.0406(15) 0.0422(14) 0.0043(11) 0.0034(11) 0.0148(12)
C3 0.0388(15) 0.0400(15) 0.0401(14) 0.0029(12) 0.0010(12) 0.0117(12)
C4 0.0396(15) 0.0446(16) 0.0399(14) 0.0094(12) 0.0057(12) 0.0139(12)
C5 0.0409(16) 0.0488(17) 0.0508(17) 0.0038(13) 0.0128(13) 0.0162(14)
C6 0.0452(17) 0.0413(16) 0.0529(17) -0.0023(13) 0.0079(14) 0.0105(13)
C7 0.0397(15) 0.0419(15) 0.0372(14) 0.0073(12) 0.0061(11) 0.0093(12)
C8 0.0413(16) 0.0433(15) 0.0453(15) 0.0128(12) 0.0112(12) 0.0186(13)
C9 0.0374(15) 0.0530(17) 0.0406(15) 0.0062(13) 0.0052(12) 0.0140(13)
C10 0.070(2) 0.0508(18) 0.0448(17) 0.0076(16) 0.0078(15) 0.0150(14)
C11 0.069(2) 0.0480(18) 0.0548(19) 0.0068(16) 0.0102(17) 0.0042(15)
C12 0.0441(17) 0.063(2) 0.0410(16) -0.0003(14) 0.0096(13) 0.0020(14)
C13 0.0520(19) 0.072(2) 0.0450(17) 0.0044(16) 0.0122(14) 0.0217(16)
C14 0.0503(18) 0.0548(18) 0.0506(17) 0.0131(14) 0.0132(14) 0.0190(14)
C15 0.0512(18) 0.0527(17) 0.0426(15) 0.0147(14) 0.0102(13) 0.0182(13)
C16 0.0505(17) 0.0404(15) 0.0404(15) 0.0080(13) 0.0119(13) 0.0114(12)
C17 0.057(2) 0.092(3) 0.126(4) -0.009(2) -0.028(2) 0.056(3)
C18 0.0409(16) 0.0550(18) 0.0450(16) 0.0101(13) 0.0128(13) 0.0100(13)
C19 0.0365(15) 0.0447(15) 0.0432(15) 0.0091(12) 0.0116(12) 0.0084(12)
C20 0.0400(15) 0.0469(16) 0.0399(15) 0.0054(12) 0.0070(12) 0.0065(12)
C21 0.0444(17) 0.0496(17) 0.0429(16) 0.0065(13) 0.0110(13) 0.0097(13)
C22 0.0489(19) 0.067(2) 0.0546(19) -0.0065(16) 0.0157(15) 0.0094(16)
C23 0.054(2) 0.069(2) 0.0516(19) -0.0123(17) 0.0082(15) 0.0011(16)
C24 0.0515(18) 0.0481(17) 0.0407(15) 0.0061(14) 0.0102(13) 0.0046(13)
C25 0.0475(17) 0.0493(17) 0.0460(16) 0.0162(14) 0.0160(13) 0.0112(13)
C26 0.0427(16) 0.0531(18) 0.0464(16) 0.0085(13) 0.0137(13) 0.0126(14)
C27 0.0568(19) 0.0534(18) 0.0465(17) 0.0010(15) 0.0106(14) 0.0128(14)
C28 0.063(2) 0.063(2) 0.0476(18) 0.0027(17) 0.0095(16) 0.0091(16)
C29 0.057(2) 0.080(2) 0.0408(17) 0.0138(18) 0.0131(15) 0.0187(17)
C30 0.064(2) 0.068(2) 0.057(2) 0.0071(18) 0.0176(17) 0.0276(18)
C31 0.063(2) 0.0557(19) 0.0552(19) 0.0024(16) 0.0165(16) 0.0135(15)
C32 0.060(2) 0.0585(19) 0.0417(16) 0.0217(16) 0.0171(14) 0.0144(14)
C33 0.0471(16) 0.0445(16) 0.0335(14) 0.0076(13) 0.0082(12) 0.0085(12)
C34 0.065(3) 0.069(3) 0.105(3) -0.006(2) -0.009(2) 0.024(2)

loop_
_atom_type_symbol
_atom_type_description
_atom_type_scat_dispersion_real
_atom_type_scat_dispersion_imag
_atom_type_scat_source
C C 0.0033 0.0016 'International Tables Vol C Tables 4.2.6.8 and 6.1.1.4'
H H 0.0000 0.0000 'International Tables Vol C Tables 4.2.6.8 and 6.1.1.4'
O O 0.0106 0.0060 'International Tables Vol C Tables 4.2.6.8 and 6.1.1.4'
S S 0.1246 0.1234 'International Tables Vol C Tables 4.2.6.8 and 6.1.1.4'
Br Br -0.2901 2.4595 'International Tables Vol C Tables 4.2.6.8 and 6.1.1.4'

loop_
_geom_angle_atom_site_label_1
_geom_angle_atom_site_label_2
_geom_angle_atom_site_label_3
_geom_angle
C1 S1 C17 99.5(2)
C18 S2 C34 100.8(2)
C8 O1 C7 105.4(2)
C16 O3 H35 109(4)
C25 O4 C24 105.5(2)
C33 O6 H36 110(4)
C8 C1 C2 106.2(2)
C8 C1 S1 126.0(2)
C2 C1 S1 127.8(2)
C7 C2 C3 119.3(2)
C7 C2 C1 105.6(2)
C3 C2 C1 135.0(3)
C4 C3 C2 118.7(3)
C4 C3 H3 120.7
C2 C3 H3 120.7
C3 C4 C5 119.9(3)
C3 C4 C9 120.0(3)
C5 C4 C9 120.1(3)
C6 C5 C4 122.1(3)
C6 C5 H5 119.0
C4 C5 H5 119.0
C7 C6 C5 116.3(3)
C7 C6 H6 121.8
C5 C6 H6 121.8
C6 C7 C2 123.7(3)
C6 C7 O1 125.8(3)
C2 C7 O1 110.6(2)
C1 C8 O1 112.1(2)
C1 C8 C15 131.0(3)
O1 C8 C15 116.9(3)
C10 C9 C14 118.1(3)
C10 C9 C4 120.9(3)
C14 C9 C4 121.0(3)
C11 C10 C9 121.5(3)
C11 C10 H10 119.2
C9 C10 H10 119.2
C12 C11 C10 118.8(3)
C12 C11 H11 120.6
C10 C11 H11 120.6
C13 C12 C11 121.4(3)
C13 C12 Br1 119.2(2)
C11 C12 Br1 119.4(3)
C12 C13 C14 119.2(3)
C12 C13 H13 120.4
C14 C13 H13 120.4
C9 C14 C13 120.9(3)
C9 C14 H14 119.6
C13 C14 H14 119.6
C8 C15 C16 114.9(2)
C8 C15 H15A 108.6
C16 C15 H15A 108.6
C8 C15 H15B 108.6
C16 C15 H15B 108.6
H15A C15 H15B 107.5
O2 C16 O3 124.4(3)
O2 C16 C15 119.7(3)
O3 C16 C15 115.9(3)
S1 C17 H17A 109.5
S1 C17 H17B 109.5
H17A C17 H17B 109.5
S1 C17 H17C 109.5
H17A C17 H17C 109.5
H17B C17 H17C 109.5
C25 C18 C19 106.5(3)
C25 C18 S2 126.2(2)
C19 C18 S2 127.2(2)
C24 C19 C20 119.2(3)
C24 C19 C18 105.6(3)
C20 C19 C18 135.1(3)
C21 C20 C19 119.3(3)
C21 C20 H20 120.4
C19 C20 H20 120.4
C20 C21 C22 119.2(3)
C20 C21 C26 120.4(3)
C22 C21 C26 120.4(3)
C23 C22 C21 122.9(3)
C23 C22 H22 118.5
C21 C22 H22 118.5
C24 C23 C22 115.8(3)
C24 C23 H23 122.1
C22 C23 H23 122.1
C23 C24 O4 126.1(3)
C23 C24 C19 123.5(3)
O4 C24 C19 110.4(3)
C18 C25 O4 112.1(2)
C18 C25 C32 132.4(3)
O4 C25 C32 115.6(3)
C31 C26 C27 118.0(3)
C31 C26 C21 120.6(3)
C27 C26 C21 121.4(3)
C26 C27 C28 121.2(3)
C26 C27 H27 119.4
C28 C27 H27 119.4
C29 C28 C27 119.0(3)
C29 C28 H28 120.5
C27 C28 H28 120.5
C28 C29 C30 121.3(3)
C28 C29 Br2 120.2(3)
C30 C29 Br2 118.4(3)
C29 C30 C31 119.2(3)
C29 C30 H30 120.4
C31 C30 H30 120.4
C30 C31 C26 121.4(3)
C30 C31 H31 119.3
C26 C31 H31 119.3
C25 C32 C33 115.1(3)
C25 C32 H32A 108.5
C33 C32 H32A 108.5
C25 C32 H32B 108.5
C33 C32 H32B 108.5
H32A C32 H32B 107.5
O5 C33 O6 124.0(3)
O5 C33 C32 119.5(3)
O6 C33 C32 116.4(3)
S2 C34 H34A 109.5
S2 C34 H34B 109.5
H34A C34 H34B 109.5
S2 C34 H34C 109.5
H34A C34 H34C 109.5
H34B C34 H34C 109.5

loop_
_geom_bond_atom_site_label_1
_geom_bond_atom_site_label_2
_geom_bond_site_symmetry_2
_geom_bond_distance
Br1 C12 . 1.904(3)
Br2 C29 . 1.897(3)
Br2 O6 2_766 3.284(2)
S1 C1 . 1.752(3)
S1 C17 . 1.806(4)
S2 C18 . 1.748(3)
S2 C34 . 1.804(4)
O1 C8 . 1.376(3)
O1 C7 . 1.382(3)
O2 C16 . 1.236(3)
O3 C16 . 1.279(4)
O3 H35 . 0.82(6)
O4 C25 . 1.381(4)
O4 C24 . 1.381(3)
O5 C33 . 1.230(3)
O6 C33 . 1.273(4)
O6 H36 . 0.73(5)
C1 C8 . 1.348(4)
C1 C2 . 1.445(4)
C2 C7 . 1.382(4)
C2 C3 . 1.394(4)
C3 C4 . 1.388(4)
C3 H3 . 0.9300
C4 C5 . 1.401(4)
C4 C9 . 1.490(4)
C5 C6 . 1.384(4)
C5 H5 . 0.9300
C6 C7 . 1.374(4)
C6 H6 . 0.9300
C8 C15 . 1.488(4)
C9 C10 . 1.386(4)
C9 C14 . 1.388(4)
C10 C11 . 1.384(4)
C10 H10 . 0.9300
C11 C12 . 1.372(5)
C11 H11 . 0.9300
C12 C13 . 1.371(5)
C13 C14 . 1.389(4)
C13 H13 . 0.9300
C14 H14 . 0.9300
C15 C16 . 1.496(4)
C15 H15A . 0.9700
C15 H15B . 0.9700
C17 H17A . 0.9600
C17 H17B . 0.9600
C17 H17C . 0.9600
C18 C25 . 1.342(4)
C18 C19 . 1.443(4)
C19 C24 . 1.387(4)
C19 C20 . 1.393(4)
C20 C21 . 1.381(4)
C20 H20 . 0.9300
C21 C22 . 1.399(5)
C21 C26 . 1.490(4)
C22 C23 . 1.386(5)
C22 H22 . 0.9300
C23 C24 . 1.375(5)
C23 H23 . 0.9300
C25 C32 . 1.488(4)
C26 C31 . 1.387(4)
C26 C27 . 1.389(4)
C27 C28 . 1.395(4)
C27 H27 . 0.9300
C28 C29 . 1.368(5)
C28 H28 . 0.9300
C29 C30 . 1.374(5)
C30 C31 . 1.385(5)
C30 H30 . 0.9300
C31 H31 . 0.9300
C32 C33 . 1.506(4)
C32 H32A . 0.9700
C32 H32B . 0.9700
C34 H34A . 0.9600
C34 H34B . 0.9600
C34 H34C . 0.9600

loop_
_geom_hbond_atom_site_label_D
_geom_hbond_atom_site_label_H
_geom_hbond_atom_site_label_A
_geom_hbond_site_symmetry_A
_geom_hbond_distance_DH
_geom_hbond_distance_HA
_geom_hbond_distance_DA
_geom_hbond_angle_DHA
O3 H35 O5 2_855 0.82(6) 1.84(6) 2.659(3) 176(6)
O6 H36 O2 2_855 0.73(5) 1.93(5) 2.655(3) 172(5)
C17 H17B O2 2_855 0.96 2.60 3.374(5) 137.8

loop_
_geom_torsion_atom_site_label_1
_geom_torsion_atom_site_label_2
_geom_torsion_atom_site_label_3
_geom_torsion_atom_site_label_4
_geom_torsion
C17 S1 C1 C8 -97.1(3)
C17 S1 C1 C2 81.3(3)
C8 C1 C2 C7 1.8(3)
S1 C1 C2 C7 -176.9(2)
C8 C1 C2 C3 -177.0(3)
S1 C1 C2 C3 4.3(5)
C7 C2 C3 C4 1.3(4)
C1 C2 C3 C4 180.0(3)
C2 C3 C4 C5 1.3(4)
C2 C3 C4 C9 -177.6(2)
C3 C4 C5 C6 -2.5(4)
C9 C4 C5 C6 176.4(3)
C4 C5 C6 C7 1.1(4)
C5 C6 C7 C2 1.6(4)
C5 C6 C7 O1 -179.0(3)
C3 C2 C7 C6 -2.8(4)
C1 C2 C7 C6 178.2(3)
C3 C2 C7 O1 177.7(2)
C1 C2 C7 O1 -1.4(3)
C8 O1 C7 C6 -179.1(3)
C8 O1 C7 C2 0.4(3)
C2 C1 C8 O1 -1.7(3)
S1 C1 C8 O1 177.03(19)
C2 C1 C8 C15 176.2(3)
S1 C1 C8 C15 -5.1(5)
C7 O1 C8 C1 0.8(3)
C7 O1 C8 C15 -177.4(2)
C3 C4 C9 C10 49.0(4)
C5 C4 C9 C10 -129.9(3)
C3 C4 C9 C14 -131.8(3)
C5 C4 C9 C14 49.3(4)
C14 C9 C10 C11 -0.3(5)
C4 C9 C10 C11 178.9(3)
C9 C10 C11 C12 0.8(5)
C10 C11 C12 C13 -0.4(5)
C10 C11 C12 Br1 -179.9(3)
C11 C12 C13 C14 -0.5(5)
Br1 C12 C13 C14 178.9(2)
C10 C9 C14 C13 -0.7(5)
C4 C9 C14 C13 -179.9(3)
C12 C13 C14 C9 1.1(5)
C1 C8 C15 C16 86.6(4)
O1 C8 C15 C16 -95.7(3)
C8 C15 C16 O2 -157.5(3)
C8 C15 C16 O3 24.2(4)
C34 S2 C18 C25 113.1(3)
C34 S2 C18 C19 -71.2(3)
C25 C18 C19 C24 0.1(3)
S2 C18 C19 C24 -176.3(2)
C25 C18 C19 C20 178.4(3)
S2 C18 C19 C20 2.0(5)
C24 C19 C20 C21 -1.0(4)
C18 C19 C20 C21 -179.1(3)
C19 C20 C21 C22 -0.7(4)
C19 C20 C21 C26 178.0(3)
C20 C21 C22 C23 1.3(5)
C26 C21 C22 C23 -177.4(3)
C21 C22 C23 C24 -0.1(6)
C22 C23 C24 O4 178.6(3)
C22 C23 C24 C19 -1.8(5)
C25 O4 C24 C23 178.5(3)
C25 O4 C24 C19 -1.1(3)
C20 C19 C24 C23 2.4(5)
C18 C19 C24 C23 -179.0(3)
C20 C19 C24 O4 -178.0(3)
C18 C19 C24 O4 0.6(3)
C19 C18 C25 O4 -0.8(3)
S2 C18 C25 O4 175.7(2)
C19 C18 C25 C32 -179.9(3)
S2 C18 C25 C32 -3.4(5)
C24 O4 C25 C18 1.2(3)
C24 O4 C25 C32 -179.6(3)
C20 C21 C26 C31 -143.1(3)
C22 C21 C26 C31 35.7(5)
C20 C21 C26 C27 35.2(4)
C22 C21 C26 C27 -146.0(3)
C31 C26 C27 C28 -0.8(5)
C21 C26 C27 C28 -179.2(3)
C26 C27 C28 C29 0.5(5)
C27 C28 C29 C30 0.4(5)
C27 C28 C29 Br2 179.5(3)
C28 C29 C30 C31 -0.9(6)
Br2 C29 C30 C31 180.0(3)
C29 C30 C31 C26 0.5(5)
C27 C26 C31 C30 0.3(5)
C21 C26 C31 C30 178.7(3)
C18 C25 C32 C33 77.1(4)
O4 C25 C32 C33 -102.0(3)
C25 C32 C33 O5 -161.6(3)
C25 C32 C33 O6 20.5(4)
